data_4086945
loop_
_publ_author_name
'Nomura, Kotohiro'
'Mitsudome, Takato'
'Igarashi, Atsushi'
'Nagai, Go'
'Tsutsumi, Ken'
'Ina, Toshiaki'
'Omiya, Takuya'
'Takaya, Hikaru'
'Yamazoe, Seiji'

_publ_section_title
;
 Synthesis of (Adamantylimido)vanadium(V) Dimethyl Complex Containing
 (2-Anilidomethyl)pyridine Ligand and Selected Reactions: Exploring the
 Oxidation State of the Catalytically Active Species in Ethylene
 Dimerization
;
_journal_issue 3
_journal_name_full Organometallics
_journal_page_first 530
_journal_paper_doi 10.1021/acs.organomet.6b00727
_journal_volume 36
_journal_year 2017
_chemical_formula_moiety 'C29 H42 N3 O V'
_chemical_formula_sum 'C29 H42 N3 O V'
_chemical_formula_weight 499.61
_space_group_IT_number 14
_symmetry_cell_setting monoclinic
_symmetry_Int_Tables_number 14
_symmetry_space_group_name_Hall '-P 2yn'
_symmetry_space_group_name_H-M 'P 1 21/n 1'
_atom_sites_solution_hydrogens geom
_atom_sites_solution_primary direct
_atom_sites_solution_secondary difmap
_cell_angle_alpha 90.0000
_cell_angle_beta 97.308(7)
_cell_angle_gamma 90.0000
_cell_formula_units_Z 4
_cell_length_a 10.439(7)
_cell_length_b 15.275(10)
_cell_length_c 17.444(11)
_cell_measurement_reflns_used 8067
_cell_measurement_temperature 273
_cell_measurement_theta_max 27.49
_cell_measurement_theta_min 2.54
_cell_volume 2759(3)
_computing_cell_refinement 'CrystalClear-SM Expert 2.0 r15'
_computing_data_collection 'CrystalClear-SM Expert 2.0 r15 (Rigaku, 2011)'
_computing_data_reduction 'CrystalClear-SM Expert 2.0 r15'
_computing_molecular_graphics 'CrystalStructure 4.0'
_computing_publication_material 'CrystalStructure 4.0 (Rigaku, 2010)'
_computing_structure_refinement 'SHELXL97 (Sheldrick, 2008)'
_computing_structure_solution 'SHELXS97 (Sheldrick, 2008)'
_diffrn_ambient_temperature 273
_diffrn_detector_area_resol_mean 13.653
_diffrn_measured_fraction_theta_full 0.994
_diffrn_measured_fraction_theta_max 0.994
_diffrn_measurement_device_type 'Rigaku XtaLAB mini'
_diffrn_measurement_method \w
_diffrn_radiation_type 'Mo K\a'
_diffrn_radiation_wavelength 0.71075
_diffrn_reflns_av_R_equivalents 0.0346
_diffrn_reflns_limit_h_max 13
_diffrn_reflns_limit_h_min -13
_diffrn_reflns_limit_k_max 19
_diffrn_reflns_limit_k_min -19
_diffrn_reflns_limit_l_max 22
_diffrn_reflns_limit_l_min -22
_diffrn_reflns_number 28471
_diffrn_reflns_theta_full 27.48
_diffrn_reflns_theta_max 27.48
_diffrn_standards_number 0
_exptl_absorpt_coefficient_mu 0.384
_exptl_absorpt_correction_T_max 0.915
_exptl_absorpt_correction_T_min 0.802
_exptl_absorpt_correction_type multi-scan
_exptl_absorpt_process_details 'REQAB (Rigaku, 1998)'
_exptl_crystal_colour orange
_exptl_crystal_density_diffrn 1.203
_exptl_crystal_density_method 'not measured'
_exptl_crystal_description block
_exptl_crystal_F_000 1072.00
_exptl_crystal_size_max 0.310
_exptl_crystal_size_mid 0.250
_exptl_crystal_size_min 0.230
_refine_diff_density_max 1.070
_refine_diff_density_min -0.590
_refine_ls_extinction_method none
_refine_ls_goodness_of_fit_ref 1.074
_refine_ls_hydrogen_treatment constr
_refine_ls_number_parameters 307
_refine_ls_number_reflns 6293
_refine_ls_number_restraints 0
_refine_ls_R_factor_gt 0.0453
_refine_ls_shift/su_max 0.002
_refine_ls_structure_factor_coef Fsqd
_refine_ls_weighting_details 'w = 1/[\s^2^(Fo^2^)+(0.1028P)^2^+1.2910P] where P=(Fo^2^+2Fc^2^)/3'
_refine_ls_weighting_scheme calc
_refine_ls_wR_factor_ref 0.1615
_reflns_number_gt 5263
_reflns_number_total 6293
_reflns_threshold_expression F^2^>2.0\s(F^2^)
_cod_data_source_file om6b00727_si_002.cif
_cod_data_source_block Complex3c
_cod_depositor_comments 'Adding full bibliography for 4086942--4086945.cif.'
_cod_database_code 4086945

loop_
_symmetry_equiv_pos_site_id
_symmetry_equiv_pos_as_xyz
1 +X,+Y,+Z
2 1/2-X,1/2+Y,1/2-Z
3 -X,-Y,-Z
4 1/2+X,1/2-Y,1/2+Z

loop_
_atom_site_label
_atom_site_type_symbol
_atom_site_fract_x
_atom_site_fract_y
_atom_site_fract_z
_atom_site_U_iso_or_equiv
_atom_site_adp_type
_atom_site_occupancy
_atom_site_symmetry_multiplicity
_atom_site_calc_flag
_atom_site_refinement_flags
V1 V 0.22351(3) 0.25513(2) 0.64750(2) 0.01617(13) Uani 1.0 4 d .
O1 O 0.13674(14) 0.16247(9) 0.67871(9) 0.0232(3) Uani 1.0 4 d .
N1 N 0.35511(16) 0.21995(11) 0.61224(9) 0.0191(4) Uani 1.0 4 d .
N2 N 0.06611(16) 0.33168(10) 0.69403(9) 0.0176(4) Uani 1.0 4 d .
N3 N 0.16118(16) 0.33426(11) 0.56533(9) 0.0198(4) Uani 1.0 4 d .
C1 C 0.48187(19) 0.20429(13) 0.59012(11) 0.0196(4) Uani 1.0 4 d .
C2 C 0.56112(19) 0.14734(13) 0.65209(12) 0.0224(4) Uani 1.0 4 d .
C3 C 0.5540(2) 0.29255(14) 0.58363(13) 0.0245(5) Uani 1.0 4 d .
C4 C 0.4717(2) 0.15698(17) 0.51178(13) 0.0313(5) Uani 1.0 4 d .
C5 C 0.69647(18) 0.13114(13) 0.62904(12) 0.0208(4) Uani 1.0 4 d .
C6 C 0.76697(19) 0.21822(14) 0.62172(12) 0.0223(4) Uani 1.0 4 d .
C7 C 0.6890(2) 0.27530(16) 0.56039(13) 0.0263(5) Uani 1.0 4 d .
C8 C 0.6759(3) 0.2274(2) 0.48193(14) 0.0379(6) Uani 1.0 4 d .
C9 C 0.6070(3) 0.13966(19) 0.48882(14) 0.0370(6) Uani 1.0 4 d .
C10 C 0.6847(3) 0.08306(16) 0.55105(14) 0.0336(6) Uani 1.0 4 d .
C11 C 0.0286(2) 0.32418(14) 0.76517(11) 0.0233(4) Uani 1.0 4 d .
C12 C -0.0685(3) 0.37514(15) 0.78925(12) 0.0279(5) Uani 1.0 4 d .
C13 C -0.1300(2) 0.43662(15) 0.73834(13) 0.0273(5) Uani 1.0 4 d .
C14 C -0.0929(2) 0.44388(14) 0.66549(12) 0.0236(5) Uani 1.0 4 d .
C15 C 0.00476(18) 0.38941(12) 0.64496(11) 0.0171(4) Uani 1.0 4 d .
C16 C 0.04760(19) 0.38984(14) 0.56642(11) 0.0223(4) Uani 1.0 4 d .
C17 C 0.20683(18) 0.33791(13) 0.49115(11) 0.0205(4) Uani 1.0 4 d .
C18 C 0.28829(19) 0.40679(13) 0.47416(11) 0.0215(4) Uani 1.0 4 d .
C19 C 0.3360(2) 0.40768(15) 0.40223(12) 0.0251(5) Uani 1.0 4 d .
C20 C 0.3002(2) 0.34329(16) 0.34768(12) 0.0286(5) Uani 1.0 4 d .
C21 C 0.2158(2) 0.27769(16) 0.36392(12) 0.0282(5) Uani 1.0 4 d .
C22 C 0.1682(2) 0.27357(15) 0.43516(12) 0.0249(5) Uani 1.0 4 d .
C23 C 0.3264(3) 0.47846(14) 0.53256(13) 0.0266(5) Uani 1.0 4 d .
C24 C 0.0799(3) 0.19916(16) 0.45170(14) 0.0332(5) Uani 1.0 4 d .
C25 C 0.3398(3) 0.30562(15) 0.74547(13) 0.0282(5) Uani 1.0 4 d .
C26 C 0.1536(2) 0.06969(13) 0.69082(13) 0.0248(5) Uani 1.0 4 d .
C27 C 0.2603(3) 0.05693(17) 0.75753(15) 0.0385(6) Uani 1.0 4 d .
C28 C 0.1877(3) 0.02525(16) 0.61858(15) 0.0389(6) Uani 1.0 4 d .
C29 C 0.0254(3) 0.03606(17) 0.7118(2) 0.0488(8) Uani 1.0 4 d .
H1 H 0.5684 0.1768 0.7017 0.0269 Uiso 1.0 4 calc R
H2 H 0.5176 0.0919 0.6569 0.0269 Uiso 1.0 4 calc R
H3 H 0.5050 0.3295 0.5452 0.0294 Uiso 1.0 4 calc R
H4 H 0.5619 0.3229 0.6329 0.0294 Uiso 1.0 4 calc R
H5 H 0.4224 0.1926 0.4725 0.0375 Uiso 1.0 4 calc R
H6 H 0.4266 0.1019 0.5151 0.0375 Uiso 1.0 4 calc R
H7 H 0.7463 0.0950 0.6686 0.0250 Uiso 1.0 4 calc R
H8 H 0.7773 0.2484 0.6711 0.0267 Uiso 1.0 4 calc R
H9 H 0.8521 0.2073 0.6071 0.0267 Uiso 1.0 4 calc R
H10 H 0.7337 0.3311 0.5561 0.0316 Uiso 1.0 4 calc R
H11 H 0.6269 0.2633 0.4427 0.0454 Uiso 1.0 4 calc R
H12 H 0.7608 0.2174 0.4666 0.0454 Uiso 1.0 4 calc R
H13 H 0.5990 0.1091 0.4391 0.0443 Uiso 1.0 4 calc R
H14 H 0.7700 0.0718 0.5368 0.0403 Uiso 1.0 4 calc R
H15 H 0.6417 0.0273 0.5552 0.0403 Uiso 1.0 4 calc R
H16 H 0.0697 0.2832 0.7993 0.0279 Uiso 1.0 4 calc R
H17 H -0.0922 0.3684 0.8385 0.0335 Uiso 1.0 4 calc R
H18 H -0.1949 0.4721 0.7532 0.0328 Uiso 1.0 4 calc R
H19 H -0.1323 0.4845 0.6305 0.0283 Uiso 1.0 4 calc R
H20 H -0.0218 0.3687 0.5287 0.0268 Uiso 1.0 4 calc R
H21 H 0.0681 0.4492 0.5525 0.0268 Uiso 1.0 4 calc R
H22 H 0.3920 0.4519 0.3912 0.0301 Uiso 1.0 4 calc R
H23 H 0.3327 0.3441 0.3004 0.0343 Uiso 1.0 4 calc R
H24 H 0.1904 0.2356 0.3266 0.0339 Uiso 1.0 4 calc R
H25 H 0.3508 0.4529 0.5826 0.0319 Uiso 1.0 4 calc R
H26 H 0.2545 0.5172 0.5348 0.0319 Uiso 1.0 4 calc R
H27 H 0.3979 0.5107 0.5174 0.0319 Uiso 1.0 4 calc R
H28 H 0.1201 0.1657 0.4948 0.0398 Uiso 1.0 4 calc R
H29 H 0.0642 0.1621 0.4071 0.0398 Uiso 1.0 4 calc R
H30 H -0.0005 0.2225 0.4638 0.0398 Uiso 1.0 4 calc R
H31 H 0.4218 0.2763 0.7517 0.0339 Uiso 1.0 4 calc R
H32 H 0.2977 0.2963 0.7906 0.0339 Uiso 1.0 4 calc R
H33 H 0.3528 0.3672 0.7386 0.0339 Uiso 1.0 4 calc R
H34 H 0.2656 -0.0038 0.7716 0.0463 Uiso 1.0 4 calc R
H35 H 0.2417 0.0911 0.8010 0.0463 Uiso 1.0 4 calc R
H36 H 0.3411 0.0755 0.7422 0.0463 Uiso 1.0 4 calc R
H37 H 0.2084 -0.0350 0.6297 0.0466 Uiso 1.0 4 calc R
H38 H 0.2609 0.0540 0.6016 0.0466 Uiso 1.0 4 calc R
H39 H 0.1155 0.0286 0.5787 0.0466 Uiso 1.0 4 calc R
H40 H 0.0281 -0.0266 0.7154 0.0585 Uiso 1.0 4 calc R
H41 H -0.0429 0.0533 0.6726 0.0585 Uiso 1.0 4 calc R
H42 H 0.0102 0.0603 0.7606 0.0585 Uiso 1.0 4 calc R

loop_
_atom_site_aniso_label
_atom_site_aniso_U_11
_atom_site_aniso_U_22
_atom_site_aniso_U_33
_atom_site_aniso_U_12
_atom_site_aniso_U_13
_atom_site_aniso_U_23
V1 0.01583(19) 0.01456(19) 0.0187(2) 0.00271(11) 0.00426(13) 0.00139(11)
O1 0.0235(8) 0.0172(7) 0.0301(8) 0.0033(6) 0.0075(6) 0.0024(6)
N1 0.0182(8) 0.0198(8) 0.0185(8) 0.0006(7) -0.0009(6) -0.0015(7)
N2 0.0209(8) 0.0151(8) 0.0163(8) 0.0006(6) 0.0010(6) 0.0002(6)
N3 0.0190(8) 0.0212(8) 0.0205(8) 0.0041(7) 0.0077(7) 0.0019(7)
C1 0.0161(9) 0.0214(10) 0.0215(9) 0.0016(7) 0.0031(7) -0.0023(8)
C2 0.0163(9) 0.0226(10) 0.0285(11) 0.0038(8) 0.0033(8) 0.0059(8)
C3 0.0199(10) 0.0225(10) 0.0309(11) 0.0028(8) 0.0026(8) 0.0078(9)
C4 0.0212(11) 0.0456(14) 0.0263(11) 0.0023(9) 0.0003(9) -0.0135(10)
C5 0.0144(9) 0.0215(10) 0.0257(10) 0.0029(7) -0.0006(7) 0.0026(8)
C6 0.0151(9) 0.0263(10) 0.0246(10) -0.0022(8) -0.0003(8) 0.0001(8)
C7 0.0181(10) 0.0313(11) 0.0291(11) -0.0035(9) 0.0014(8) 0.0091(9)
C8 0.0228(11) 0.0702(18) 0.0209(11) 0.0041(11) 0.0041(9) 0.0066(11)
C9 0.0222(11) 0.0633(17) 0.0246(11) 0.0085(11) 0.0003(9) -0.0158(11)
C10 0.0231(11) 0.0353(13) 0.0419(14) 0.0052(9) 0.0023(10) -0.0140(11)
C11 0.0296(11) 0.0234(10) 0.0167(9) -0.0003(8) 0.0026(8) 0.0012(8)
C12 0.0319(12) 0.0346(12) 0.0184(10) -0.0023(9) 0.0074(8) -0.0066(9)
C13 0.0251(11) 0.0288(11) 0.0296(11) 0.0044(9) 0.0092(9) -0.0072(9)
C14 0.0222(10) 0.0225(10) 0.0263(10) 0.0060(8) 0.0040(8) 0.0002(8)
C15 0.0163(9) 0.0151(9) 0.0199(9) 0.0010(7) 0.0027(7) 0.0008(7)
C16 0.0194(10) 0.0270(11) 0.0212(10) 0.0083(8) 0.0052(8) 0.0075(8)
C17 0.0169(9) 0.0258(10) 0.0196(9) 0.0074(8) 0.0052(7) 0.0052(8)
C18 0.0187(9) 0.0251(10) 0.0213(10) 0.0059(8) 0.0047(8) 0.0063(8)
C19 0.0195(10) 0.0323(12) 0.0243(10) 0.0047(8) 0.0064(8) 0.0100(9)
C20 0.0246(11) 0.0442(14) 0.0179(10) 0.0066(9) 0.0066(8) 0.0057(9)
C21 0.0256(11) 0.0390(12) 0.0197(10) 0.0036(9) 0.0013(8) -0.0009(9)
C22 0.0199(10) 0.0312(11) 0.0239(11) 0.0023(9) 0.0040(8) 0.0013(9)
C23 0.0283(11) 0.0236(11) 0.0294(11) 0.0035(8) 0.0093(9) 0.0057(9)
C24 0.0333(12) 0.0372(13) 0.0298(12) -0.0054(10) 0.0069(10) 0.0002(10)
C25 0.0288(11) 0.0289(12) 0.0257(11) 0.0033(9) -0.0019(9) -0.0060(9)
C26 0.0203(10) 0.0162(10) 0.0397(12) 0.0054(8) 0.0111(9) 0.0065(9)
C27 0.0427(14) 0.0295(13) 0.0424(14) 0.0047(11) 0.0012(11) 0.0107(11)
C28 0.0516(16) 0.0260(12) 0.0408(14) 0.0027(11) 0.0130(12) -0.0013(10)
C29 0.0296(13) 0.0277(13) 0.094(3) 0.0068(10) 0.0269(14) 0.0185(14)

loop_
_atom_type_symbol
_atom_type_description
_atom_type_scat_dispersion_real
_atom_type_scat_dispersion_imag
_atom_type_scat_source
C C 0.0033 0.0016
;
International Tables for Crystallography
(1992, Vol. C, Tables 4.2.6.8 and 6.1.1.4)
;
H H 0.0000 0.0000
;
International Tables for Crystallography
(1992, Vol. C, Table 6.1.1.4)
;
N N 0.0061 0.0033
;
International Tables for Crystallography
(1992, Vol. C, Tables 4.2.6.8 and 6.1.1.4)
;
O O 0.0106 0.0060
;
International Tables for Crystallography
(1992, Vol. C, Tables 4.2.6.8 and 6.1.1.4)
;
V V 0.3005 0.5294
;
International Tables for Crystallography
(1992, Vol. C, Tables 4.2.6.8 and 6.1.1.4)
;

loop_
_geom_angle_atom_site_label_1
_geom_angle_atom_site_label_2
_geom_angle_atom_site_label_3
_geom_angle
_geom_angle_publ_flag
O1 V1 N1 109.17(9) yes
O1 V1 N2 83.17(8) yes
O1 V1 N3 125.68(8) yes
O1 V1 C25 107.56(9) yes
N1 V1 N2 167.41(8) yes
N1 V1 N3 98.30(9) yes
N1 V1 C25 90.02(10) yes
N2 V1 N3 75.46(8) yes
N2 V1 C25 83.65(9) yes
N3 V1 C25 118.59(9) yes
V1 O1 C26 139.52(14) yes
V1 N1 C1 168.37(15) yes
V1 N2 C11 126.63(13) yes
V1 N2 C15 115.14(14) yes
C11 N2 C15 118.23(18) yes
V1 N3 C16 123.62(14) yes
V1 N3 C17 125.19(14) yes
C16 N3 C17 110.63(15) yes
N1 C1 C2 109.50(17) yes
N1 C1 C3 110.13(17) yes
N1 C1 C4 110.68(16) yes
C2 C1 C3 108.56(16) yes
C2 C1 C4 109.13(18) yes
C3 C1 C4 108.79(18) yes
C1 C2 C5 109.64(18) yes
C1 C3 C7 109.81(18) yes
C1 C4 C9 110.51(18) yes
C2 C5 C6 110.42(17) yes
C2 C5 C10 109.62(16) yes
C6 C5 C10 109.02(18) yes
C5 C6 C7 109.50(17) yes
C3 C7 C6 109.69(19) yes
C3 C7 C8 109.53(18) yes
C6 C7 C8 109.2(2) yes
C7 C8 C9 109.5(2) yes
C4 C9 C8 109.0(3) yes
C4 C9 C10 109.4(2) yes
C8 C9 C10 109.65(19) yes
C5 C10 C9 109.4(2) yes
N2 C11 C12 122.62(19) yes
C11 C12 C13 118.8(2) yes
C12 C13 C14 118.8(2) yes
C13 C14 C15 119.20(19) yes
N2 C15 C14 122.36(19) yes
N2 C15 C16 114.57(18) yes
C14 C15 C16 123.06(18) yes
N3 C16 C15 110.34(16) yes
N3 C17 C18 119.82(17) yes
N3 C17 C22 119.97(18) yes
C18 C17 C22 120.19(19) yes
C17 C18 C19 119.10(19) yes
C17 C18 C23 120.85(19) yes
C19 C18 C23 120.04(19) yes
C18 C19 C20 120.7(2) yes
C19 C20 C21 119.7(2) yes
C20 C21 C22 121.4(2) yes
C17 C22 C21 118.9(2) yes
C17 C22 C24 121.3(2) yes
C21 C22 C24 119.8(2) yes
O1 C26 C27 107.63(17) yes
O1 C26 C28 110.89(19) yes
O1 C26 C29 105.84(18) yes
C27 C26 C28 110.7(2) yes
C27 C26 C29 110.8(3) yes
C28 C26 C29 110.9(2) yes
C1 C2 H1 109.753 no
C1 C2 H2 109.736 no
C5 C2 H1 109.741 no
C5 C2 H2 109.735 no
H1 C2 H2 108.215 no
C1 C3 H3 109.699 no
C1 C3 H4 109.710 no
C7 C3 H3 109.704 no
C7 C3 H4 109.706 no
H3 C3 H4 108.189 no
C1 C4 H5 109.548 no
C1 C4 H6 109.544 no
C9 C4 H5 109.553 no
C9 C4 H6 109.549 no
H5 C4 H6 108.102 no
C2 C5 H7 109.255 no
C6 C5 H7 109.249 no
C10 C5 H7 109.252 no
C5 C6 H8 109.776 no
C5 C6 H9 109.771 no
C7 C6 H8 109.775 no
C7 C6 H9 109.765 no
H8 C6 H9 108.233 no
C3 C7 H10 109.458 no
C6 C7 H10 109.457 no
C8 C7 H10 109.467 no
C7 C8 H11 109.759 no
C7 C8 H12 109.759 no
C9 C8 H11 109.769 no
C9 C8 H12 109.771 no
H11 C8 H12 108.230 no
C4 C9 H13 109.585 no
C8 C9 H13 109.579 no
C10 C9 H13 109.594 no
C5 C10 H14 109.795 no
C5 C10 H15 109.795 no
C9 C10 H14 109.801 no
C9 C10 H15 109.798 no
H14 C10 H15 108.249 no
N2 C11 H16 118.686 no
C12 C11 H16 118.697 no
C11 C12 H17 120.606 no
C13 C12 H17 120.606 no
C12 C13 H18 120.614 no
C14 C13 H18 120.622 no
C13 C14 H19 120.403 no
C15 C14 H19 120.397 no
N3 C16 H20 109.589 no
N3 C16 H21 109.586 no
C15 C16 H20 109.585 no
C15 C16 H21 109.591 no
H20 C16 H21 108.117 no
C18 C19 H22 119.649 no
C20 C19 H22 119.665 no
C19 C20 H23 120.168 no
C21 C20 H23 120.177 no
C20 C21 H24 119.295 no
C22 C21 H24 119.293 no
C18 C23 H25 109.470 no
C18 C23 H26 109.472 no
C18 C23 H27 109.472 no
H25 C23 H26 109.466 no
H25 C23 H27 109.468 no
H26 C23 H27 109.480 no
C22 C24 H28 109.468 no
C22 C24 H29 109.481 no
C22 C24 H30 109.468 no
H28 C24 H29 109.464 no
H28 C24 H30 109.472 no
H29 C24 H30 109.475 no
V1 C25 H31 109.471 no
V1 C25 H32 109.474 no
V1 C25 H33 109.466 no
H31 C25 H32 109.469 no
H31 C25 H33 109.473 no
H32 C25 H33 109.473 no
C26 C27 H34 109.469 no
C26 C27 H35 109.469 no
C26 C27 H36 109.471 no
H34 C27 H35 109.470 no
H34 C27 H36 109.474 no
H35 C27 H36 109.473 no
C26 C28 H37 109.470 no
C26 C28 H38 109.485 no
C26 C28 H39 109.469 no
H37 C28 H38 109.470 no
H37 C28 H39 109.469 no
H38 C28 H39 109.464 no
C26 C29 H40 109.474 no
C26 C29 H41 109.477 no
C26 C29 H42 109.469 no
H40 C29 H41 109.468 no
H40 C29 H42 109.464 no
H41 C29 H42 109.475 no

loop_
_geom_bond_atom_site_label_1
_geom_bond_atom_site_label_2
_geom_bond_distance
_geom_bond_publ_flag
V1 O1 1.8016(17) yes
V1 N1 1.6642(19) yes
V1 N2 2.251(2) yes
V1 N3 1.9240(18) yes
V1 C25 2.112(3) yes
O1 C26 1.440(3) yes
N1 C1 1.445(3) yes
N2 C11 1.353(3) yes
N2 C15 1.335(3) yes
N3 C16 1.460(3) yes
N3 C17 1.436(3) yes
C1 C2 1.543(3) yes
C1 C3 1.555(3) yes
C1 C4 1.538(4) yes
C2 C5 1.538(3) yes
C3 C7 1.538(4) yes
C4 C9 1.539(4) yes
C5 C6 1.533(3) yes
C5 C10 1.537(4) yes
C6 C7 1.532(3) yes
C7 C8 1.542(4) yes
C8 C9 1.534(4) yes
C9 C10 1.536(4) yes
C11 C12 1.385(4) yes
C12 C13 1.392(4) yes
C13 C14 1.379(4) yes
C14 C15 1.397(3) yes
C15 C16 1.494(3) yes
C17 C18 1.408(3) yes
C17 C22 1.408(3) yes
C18 C19 1.407(3) yes
C18 C23 1.514(3) yes
C19 C20 1.386(4) yes
C20 C21 1.387(4) yes
C21 C22 1.397(4) yes
C22 C24 1.514(4) yes
C26 C27 1.518(4) yes
C26 C28 1.513(4) yes
C26 C29 1.520(4) yes
C2 H1 0.970 no
C2 H2 0.970 no
C3 H3 0.970 no
C3 H4 0.970 no
C4 H5 0.970 no
C4 H6 0.970 no
C5 H7 0.980 no
C6 H8 0.970 no
C6 H9 0.970 no
C7 H10 0.980 no
C8 H11 0.970 no
C8 H12 0.970 no
C9 H13 0.980 no
C10 H14 0.970 no
C10 H15 0.970 no
C11 H16 0.930 no
C12 H17 0.930 no
C13 H18 0.930 no
C14 H19 0.930 no
C16 H20 0.970 no
C16 H21 0.970 no
C19 H22 0.930 no
C20 H23 0.930 no
C21 H24 0.930 no
C23 H25 0.960 no
C23 H26 0.960 no
C23 H27 0.960 no
C24 H28 0.960 no
C24 H29 0.960 no
C24 H30 0.960 no
C25 H31 0.960 no
C25 H32 0.960 no
C25 H33 0.960 no
C27 H34 0.960 no
C27 H35 0.960 no
C27 H36 0.960 no
C28 H37 0.960 no
C28 H38 0.960 no
C28 H39 0.960 no
C29 H40 0.960 no
C29 H41 0.960 no
C29 H42 0.960 no

loop_
_geom_contact_atom_site_label_1
_geom_contact_atom_site_label_2
_geom_contact_distance
_geom_contact_publ_flag
_geom_contact_site_symmetry_2
V1 C27 3.579(3) no .
V1 C28 3.560(4) no .
O1 C11 3.176(3) no .
N1 C17 3.045(3) no .
N1 C22 3.533(3) no .
N1 C26 3.508(3) no .
N1 C28 3.458(4) no .
N2 C13 2.786(3) no .
N3 C23 2.899(3) no .
N3 C24 2.912(4) no .
C1 C6 2.965(4) no .
C1 C8 2.960(4) no .
C1 C10 2.957(4) no .
C2 C7 2.950(4) no .
C2 C8 3.556(4) no .
C2 C9 2.950(4) no .
C3 C5 2.936(4) no .
C3 C9 2.954(4) no .
C3 C10 3.553(4) no .
C4 C5 2.937(3) no .
C4 C6 3.543(4) no .
C4 C7 2.940(4) no .
C5 C8 2.942(4) no .
C6 C9 2.936(4) no .
C7 C10 2.941(4) no .
C11 C14 2.723(3) no .
C11 C25 3.322(4) no .
C12 C15 2.731(4) no .
C16 C18 3.162(4) no .
C16 C22 3.274(4) no .
C16 C23 3.330(4) no .
C16 C24 3.574(4) no .
C17 C20 2.800(4) no .
C18 C21 2.791(4) no .
C19 C22 2.801(4) no .
C6 C15 3.593(4) no 1_655
C14 C19 3.495(4) no 3_566
C15 C6 3.593(4) no 1_455
C19 C14 3.495(4) no 3_566
V1 H16 3.2944 no .
V1 H20 3.5371 no .
V1 H25 3.5432 no .
V1 H28 3.0661 no .
V1 H36 3.3538 no .
V1 H38 3.2119 no .
O1 H16 2.9473 no .
O1 H28 3.1917 no .
O1 H31 3.5403 no .
O1 H32 3.1590 no .
O1 H34 3.2147 no .
O1 H35 2.5190 no .
O1 H36 2.6346 no .
O1 H37 3.2491 no .
O1 H38 2.5848 no .
O1 H39 2.6788 no .
O1 H40 3.1973 no .
O1 H41 2.5017 no .
O1 H42 2.5889 no .
N1 H1 2.6353 no .
N1 H2 2.6414 no .
N1 H3 2.6611 no .
N1 H4 2.6579 no .
N1 H5 2.6543 no .
N1 H6 2.6468 no .
N1 H25 3.5947 no .
N1 H28 3.1032 no .
N1 H31 2.5906 no .
N1 H32 3.4461 no .
N1 H33 3.1519 no .
N1 H36 3.1798 no .
N1 H38 2.7174 no .
N2 H17 3.2341 no .
N2 H19 3.2232 no .
N2 H20 2.9671 no .
N2 H21 3.0552 no .
N2 H32 2.8172 no .
N2 H33 3.0441 no .
N3 H25 2.6718 no .
N3 H26 3.0294 no .
N3 H28 2.8632 no .
N3 H30 2.8527 no .
N3 H33 3.4434 no .
C1 H7 3.3647 no .
C1 H8 3.2937 no .
C1 H10 3.3790 no .
C1 H11 3.2725 no .
C1 H13 3.3725 no .
C1 H15 3.2741 no .
C1 H31 3.1615 no .
C1 H38 3.2790 no .
C2 H3 3.3587 no .
C2 H4 2.7025 no .
C2 H5 3.3519 no .
C2 H6 2.7044 no .
C2 H8 2.7190 no .
C2 H9 3.3602 no .
C2 H14 3.3536 no .
C2 H15 2.6991 no .
C2 H31 3.1074 no .
C2 H36 3.1411 no .
C2 H38 3.4544 no .
C3 H1 2.7045 no .
C3 H2 3.3612 no .
C3 H5 2.7015 no .
C3 H6 3.3583 no .
C3 H8 2.7037 no .
C3 H9 3.3510 no .
C3 H11 2.7020 no .
C3 H12 3.3565 no .
C3 H25 3.2383 no .
C3 H31 3.4043 no .
C4 H1 3.3522 no .
C4 H2 2.7050 no .
C4 H3 2.7114 no .
C4 H4 3.3561 no .
C4 H11 2.6853 no .
C4 H12 3.3447 no .
C4 H14 3.3521 no .
C4 H15 2.7024 no .
C4 H38 3.2633 no .
C5 H4 3.2527 no .
C5 H6 3.2657 no .
C5 H10 3.3512 no .
C5 H12 3.2711 no .
C5 H13 3.3578 no .
C6 H1 2.7168 no .
C6 H2 3.3591 no .
C6 H3 3.3493 no .
C6 H4 2.6985 no .
C6 H11 3.3472 no .
C6 H12 2.6981 no .
C6 H14 2.6848 no .
C6 H15 3.3430 no .
C7 H1 3.2736 no .
C7 H5 3.2566 no .
C7 H7 3.3495 no .
C7 H13 3.3621 no .
C7 H14 3.2612 no .
C8 H3 2.7073 no .
C8 H4 3.3570 no .
C8 H5 2.6837 no .
C8 H6 3.3421 no .
C8 H8 3.3492 no .
C8 H9 2.6883 no .
C8 H14 2.7009 no .
C8 H15 3.3502 no .
C9 H2 3.2699 no .
C9 H3 3.2821 no .
C9 H7 3.3551 no .
C9 H9 3.2456 no .
C9 H10 3.3595 no .
C10 H1 3.3531 no .
C10 H2 2.6996 no .
C10 H5 3.3499 no .
C10 H6 2.7032 no .
C10 H8 3.3433 no .
C10 H9 2.6792 no .
C10 H11 3.3505 no .
C10 H12 2.7039 no .
C11 H18 3.2360 no .
C11 H32 2.8197 no .
C11 H33 3.5357 no .
C12 H19 3.2310 no .
C13 H16 3.2255 no .
C14 H17 3.2304 no .
C14 H20 2.8305 no .
C14 H21 2.7493 no .
C15 H16 3.1422 no .
C15 H18 3.2412 no .
C16 H19 2.7208 no .
C16 H25 3.2857 no .
C16 H26 3.0102 no .
C16 H30 3.1240 no .
C17 H3 3.1386 no .
C17 H5 3.2068 no .
C17 H20 2.5973 no .
C17 H21 2.5549 no .
C17 H22 3.2662 no .
C17 H24 3.2541 no .
C17 H25 2.6970 no .
C17 H26 2.8692 no .
C17 H27 3.3057 no .
C17 H28 2.7861 no .
C17 H29 3.3205 no .
C17 H30 2.7848 no .
C18 H3 2.7088 no .
C18 H5 3.5603 no .
C18 H20 3.5368 no .
C18 H21 2.8931 no .
C18 H23 3.2668 no .
C19 H3 3.1054 no .
C19 H5 3.5818 no .
C19 H24 3.2332 no .
C19 H25 3.2047 no .
C19 H26 3.0605 no .
C19 H27 2.5698 no .
C20 H5 3.3105 no .
C21 H5 2.9812 no .
C21 H22 3.2356 no .
C21 H28 3.1174 no .
C21 H29 2.5483 no .
C21 H30 3.1379 no .
C22 H5 2.9248 no .
C22 H20 3.0878 no .
C22 H23 3.2643 no .
C23 H3 2.9330 no .
C23 H21 2.7981 no .
C23 H22 2.6730 no .
C24 H5 3.5491 no .
C24 H20 3.1624 no .
C24 H24 2.6538 no .
C24 H39 3.4090 no .
C25 H1 3.2579 no .
C25 H4 3.2346 no .
C25 H16 3.1025 no .
C25 H36 3.5158 no .
C27 H2 3.4329 no .
C27 H37 2.6333 no .
C27 H38 2.7220 no .
C27 H39 3.3173 no .
C27 H40 2.7550 no .
C27 H41 3.3202 no .
C27 H42 2.6187 no .
C28 H2 3.5718 no .
C28 H6 3.4632 no .
C28 H28 3.0621 no .
C28 H34 2.7266 no .
C28 H35 3.3161 no .
C28 H36 2.6309 no .
C28 H40 2.6398 no .
C28 H41 2.7287 no .
C28 H42 3.3203 no .
C29 H34 2.6607 no .
C29 H35 2.7075 no .
C29 H36 3.3254 no .
C29 H37 2.7521 no .
C29 H38 3.3186 no .
C29 H39 2.6156 no .
H1 H3 3.5877 no .
H1 H4 2.5313 no .
H1 H6 3.5883 no .
H1 H7 2.3699 no .
H1 H8 2.5560 no .
H1 H9 3.5998 no .
H1 H15 3.5813 no .
H1 H31 2.3982 no .
H1 H36 2.9913 no .
H2 H4 3.5905 no .
H2 H5 3.5899 no .
H2 H6 2.5392 no .
H2 H7 2.3706 no .
H2 H8 3.5991 no .
H2 H14 3.5815 no .
H2 H15 2.5253 no .
H2 H31 3.4774 no .
H2 H36 2.5237 no .
H2 H38 2.7916 no .
H3 H5 2.5388 no .
H3 H6 3.5952 no .
H3 H8 3.5836 no .
H3 H10 2.3709 no .
H3 H11 2.5334 no .
H3 H12 3.5873 no .
H3 H22 3.3621 no .
H3 H25 2.6148 no .
H3 H27 3.0024 no .
H4 H5 3.5875 no .
H4 H8 2.5322 no .
H4 H9 3.5841 no .
H4 H10 2.3748 no .
H4 H11 3.5871 no .
H4 H25 3.0131 no .
H4 H31 2.7775 no .
H4 H33 3.1067 no .
H5 H11 2.5053 no .
H5 H12 3.5675 no .
H5 H13 2.3749 no .
H5 H15 3.5855 no .
H5 H24 3.3476 no .
H5 H28 3.2549 no .
H6 H11 3.5663 no .
H6 H13 2.3699 no .
H6 H14 3.5865 no .
H6 H15 2.5352 no .
H6 H28 3.3209 no .
H6 H38 2.5432 no .
H7 H8 2.3646 no .
H7 H9 2.3694 no .
H7 H14 2.3700 no .
H7 H15 2.3719 no .
H8 H10 2.3657 no .
H8 H12 3.5796 no .
H8 H14 3.5662 no .
H9 H10 2.3707 no .
H9 H11 3.5739 no .
H9 H12 2.5190 no .
H9 H14 2.5008 no .
H9 H15 3.5638 no .
H10 H11 2.3807 no .
H10 H12 2.3752 no .
H11 H13 2.3733 no .
H11 H14 3.5860 no .
H12 H13 2.3703 no .
H12 H14 2.5352 no .
H12 H15 3.5861 no .
H13 H14 2.3763 no .
H13 H15 2.3739 no .
H16 H17 2.3052 no .
H16 H32 2.4127 no .
H16 H33 3.5072 no .
H16 H35 3.4386 no .
H16 H42 3.5110 no .
H17 H18 2.3391 no .
H18 H19 2.3238 no .
H19 H20 2.8519 no .
H19 H21 2.6912 no .
H20 H28 3.5192 no .
H20 H30 2.5258 no .
H21 H25 2.9316 no .
H21 H26 2.2620 no .
H22 H23 2.3139 no .
H22 H25 3.4196 no .
H22 H26 3.2000 no .
H22 H27 2.3716 no .
H23 H24 2.3097 no .
H24 H28 3.2913 no .
H24 H29 2.3314 no .
H24 H30 3.3094 no .
H25 H33 3.0185 no .
H28 H38 2.8010 no .
H28 H39 2.5583 no .
H31 H35 3.5623 no .
H31 H36 3.1793 no .
H32 H35 3.1991 no .
H32 H36 3.5211 no .
H34 H37 2.5180 no .
H34 H38 3.0900 no .
H34 H39 3.5619 no .
H34 H40 2.5708 no .
H34 H41 3.5639 no .
H34 H42 2.8235 no .
H35 H37 3.5352 no .
H35 H38 3.5555 no .
H35 H40 3.0962 no .
H35 H41 3.5332 no .
H35 H42 2.4749 no .
H36 H37 2.8157 no .
H36 H38 2.5106 no .
H36 H39 3.5330 no .
H36 H40 3.5969 no .
H36 H42 3.5177 no .
H37 H40 2.5509 no .
H37 H41 3.1250 no .
H37 H42 3.5803 no .
H38 H40 3.5477 no .
H38 H41 3.5487 no .
H39 H40 2.7895 no .
H39 H41 2.5002 no .
H39 H42 3.5212 no .
O1 H9 3.1482 no 1_455
N2 H8 3.2504 no 1_455
N2 H9 3.1680 no 1_455
N2 H34 3.0810 no 2_556
C2 H18 3.3551 no 2_546
C2 H23 3.5897 no 4_555
C3 H27 3.5515 no 3_666
C4 H15 3.2155 no 3_656
C4 H17 3.0358 no 4_554
C5 H18 3.1827 no 2_546
C5 H23 3.1661 no 4_555
C5 H41 2.9777 no 1_655
C6 H23 3.2484 no 4_555
C6 H41 3.2594 no 1_655
C7 H20 3.4466 no 1_655
C8 H16 3.2420 no 4_554
C8 H30 3.4337 no 1_655
C9 H16 3.4853 no 4_554
C9 H17 3.1344 no 4_554
C9 H37 3.3992 no 3_656
C10 H6 3.2123 no 3_656
C10 H37 3.5518 no 3_656
C10 H38 3.4892 no 3_656
C10 H41 3.3544 no 1_655
C11 H8 3.1345 no 1_455
C11 H9 3.5903 no 1_455
C11 H11 3.4084 no 4_455
C11 H13 3.1956 no 4_455
C11 H23 3.3892 no 4_455
C11 H34 3.5048 no 2_556
C12 H2 3.4637 no 2_556
C12 H5 3.3727 no 4_455
C12 H8 3.1222 no 1_455
C12 H13 2.9634 no 4_455
C12 H23 3.5165 no 4_455
C12 H24 3.1677 no 4_455
C13 H2 3.1296 no 2_556
C13 H7 3.2349 no 2_556
C13 H8 3.2085 no 1_455
C14 H8 3.2862 no 1_455
C14 H10 3.0015 no 1_455
C14 H22 3.5323 no 3_566
C14 H34 3.5444 no 2_556
C14 H36 3.5309 no 2_556
C15 H8 3.2808 no 1_455
C15 H9 3.2319 no 1_455
C15 H10 3.1760 no 1_455
C15 H34 3.1045 no 2_556
C16 H9 3.5793 no 1_455
C16 H10 3.3797 no 1_455
C16 H21 3.3415 no 3_566
C17 H19 3.4700 no 3_566
C18 H19 2.8251 no 3_566
C18 H27 3.4951 no 3_666
C19 H18 3.4455 no 3_566
C19 H19 2.6919 no 3_566
C19 H27 3.2006 no 3_666
C19 H42 3.2857 no 4_554
C20 H1 3.2965 no 4_454
C20 H7 3.2427 no 4_454
C20 H8 3.3650 no 4_454
C20 H16 3.5999 no 4_554
C20 H17 3.4334 no 4_554
C20 H18 3.4294 no 3_566
C20 H19 3.2101 no 3_566
C20 H42 3.1826 no 4_554
C21 H1 3.1226 no 4_454
C21 H8 3.5266 no 4_454
C21 H17 3.0687 no 4_554
C21 H31 3.5223 no 4_454
C23 H10 3.3160 no 3_666
C23 H19 3.3232 no 3_566
C23 H22 3.2479 no 3_666
C23 H27 3.1159 no 3_666
C23 H35 3.5239 no 2_556
C24 H12 3.3856 no 1_455
C25 H29 3.4631 no 4_555
C25 H34 3.1125 no 2_556
C25 H37 3.3467 no 2_556
C25 H40 2.9484 no 2_556
C26 H33 3.3327 no 2_546
C27 H25 3.5321 no 2_546
C27 H33 3.1334 no 2_546
C28 H13 3.2785 no 3_656
C28 H14 3.1694 no 3_656
C28 H33 3.5326 no 2_546
C29 H7 3.0512 no 1_455
C29 H9 3.5505 no 1_455
C29 H22 3.5888 no 4_455
C29 H23 3.2537 no 4_455
C29 H33 2.9558 no 2_546
H1 C20 3.2965 no 4_555
H1 C21 3.1226 no 4_555
H1 H18 3.4453 no 2_546
H1 H23 3.0776 no 4_555
H1 H24 2.7303 no 4_555
H2 C12 3.4637 no 2_546
H2 C13 3.1296 no 2_546
H2 H17 3.4997 no 2_546
H2 H18 2.9142 no 2_546
H3 H27 2.9084 no 3_666
H4 H22 3.5059 no 3_666
H4 H24 3.5865 no 4_555
H5 C12 3.3727 no 4_554
H5 H15 3.4471 no 3_656
H5 H16 3.5796 no 4_554
H5 H17 2.5024 no 4_554
H6 C10 3.2123 no 3_656
H6 H6 3.5375 no 3_656
H6 H13 3.3390 no 3_656
H6 H14 3.4056 no 3_656
H6 H15 2.3837 no 3_656
H6 H17 3.0943 no 4_554
H7 C13 3.2349 no 2_546
H7 C20 3.2427 no 4_555
H7 C29 3.0512 no 1_655
H7 H18 2.4205 no 2_546
H7 H23 2.5378 no 4_555
H7 H40 3.4876 no 1_655
H7 H41 2.2831 no 1_655
H7 H42 3.0527 no 1_655
H8 N2 3.2504 no 1_655
H8 C11 3.1345 no 1_655
H8 C12 3.1222 no 1_655
H8 C13 3.2085 no 1_655
H8 C14 3.2862 no 1_655
H8 C15 3.2808 no 1_655
H8 C20 3.3650 no 4_555
H8 C21 3.5266 no 4_555
H8 H16 3.5867 no 1_655
H8 H17 3.5693 no 1_655
H8 H23 2.6631 no 4_555
H8 H24 2.9782 no 4_555
H8 H41 3.5200 no 1_655
H9 O1 3.1482 no 1_655
H9 N2 3.1680 no 1_655
H9 C11 3.5903 no 1_655
H9 C15 3.2319 no 1_655
H9 C16 3.5793 no 1_655
H9 C29 3.5505 no 1_655
H9 H20 3.1838 no 1_655
H9 H23 3.4934 no 4_555
H9 H30 3.1064 no 1_655
H9 H41 2.7782 no 1_655
H10 C14 3.0015 no 1_655
H10 C15 3.1760 no 1_655
H10 C16 3.3797 no 1_655
H10 C23 3.3160 no 3_666
H10 H19 2.9444 no 1_655
H10 H20 2.7163 no 1_655
H10 H26 2.8178 no 3_666
H10 H27 2.9864 no 3_666
H11 C11 3.4084 no 4_554
H11 H16 2.5960 no 4_554
H11 H17 3.3943 no 4_554
H11 H26 3.5784 no 3_666
H11 H27 3.5374 no 3_666
H11 H32 3.4997 no 4_554
H12 C24 3.3856 no 1_655
H12 H16 3.3201 no 4_554
H12 H20 3.3218 no 1_655
H12 H29 3.5581 no 1_655
H12 H30 2.4998 no 1_655
H12 H32 3.1497 no 4_554
H12 H37 3.2901 no 3_656
H13 C11 3.1956 no 4_554
H13 C12 2.9634 no 4_554
H13 C28 3.2785 no 3_656
H13 H6 3.3390 no 3_656
H13 H15 3.2749 no 3_656
H13 H16 2.9256 no 4_554
H13 H17 2.5073 no 4_554
H13 H37 2.7151 no 3_656
H13 H38 3.0181 no 3_656
H14 C28 3.1694 no 3_656
H14 H6 3.4056 no 3_656
H14 H37 2.9944 no 3_656
H14 H38 3.0698 no 3_656
H14 H39 2.9073 no 3_656
H14 H41 2.8853 no 1_655
H15 C4 3.2155 no 3_656
H15 H5 3.4471 no 3_656
H15 H6 2.3837 no 3_656
H15 H13 3.2749 no 3_656
H15 H15 3.4212 no 3_656
H15 H17 3.1364 no 2_546
H15 H18 3.4232 no 2_546
H15 H38 3.2807 no 3_656
H16 C8 3.2420 no 4_455
H16 C9 3.4853 no 4_455
H16 C20 3.5999 no 4_455
H16 H5 3.5796 no 4_455
H16 H8 3.5867 no 1_455
H16 H11 2.5960 no 4_455
H16 H12 3.3201 no 4_455
H16 H13 2.9256 no 4_455
H16 H23 3.1480 no 4_455
H17 C4 3.0358 no 4_455
H17 C9 3.1344 no 4_455
H17 C20 3.4334 no 4_455
H17 C21 3.0687 no 4_455
H17 H2 3.4997 no 2_556
H17 H5 2.5024 no 4_455
H17 H6 3.0943 no 4_455
H17 H8 3.5693 no 1_455
H17 H11 3.3943 no 4_455
H17 H13 2.5073 no 4_455
H17 H15 3.1364 no 2_556
H17 H23 3.3848 no 4_455
H17 H24 2.7559 no 4_455
H18 C2 3.3551 no 2_556
H18 C5 3.1827 no 2_556
H18 C19 3.4455 no 3_566
H18 C20 3.4294 no 3_566
H18 H1 3.4453 no 2_556
H18 H2 2.9142 no 2_556
H18 H7 2.4205 no 2_556
H18 H15 3.4232 no 2_556
H18 H22 3.2561 no 3_566
H18 H23 3.2379 no 3_566
H18 H40 3.5903 no 2_456
H18 H41 3.4069 no 2_456
H18 H42 3.5358 no 2_456
H19 C17 3.4700 no 3_566
H19 C18 2.8251 no 3_566
H19 C19 2.6919 no 3_566
H19 C20 3.2101 no 3_566
H19 C23 3.3232 no 3_566
H19 H10 2.9444 no 1_455
H19 H21 3.4930 no 3_566
H19 H22 2.8587 no 3_566
H19 H26 2.9999 no 3_566
H19 H27 3.5395 no 3_566
H20 C7 3.4466 no 1_455
H20 H9 3.1838 no 1_455
H20 H10 2.7163 no 1_455
H20 H12 3.3218 no 1_455
H20 H21 3.1309 no 3_566
H20 H26 3.0793 no 3_566
H21 C16 3.3415 no 3_566
H21 H19 3.4930 no 3_566
H21 H20 3.1309 no 3_566
H21 H21 2.6675 no 3_566
H21 H26 3.5520 no 3_566
H21 H34 3.4043 no 2_556
H22 C14 3.5323 no 3_566
H22 C23 3.2479 no 3_666
H22 C29 3.5888 no 4_554
H22 H4 3.5059 no 3_666
H22 H18 3.2561 no 3_566
H22 H19 2.8587 no 3_566
H22 H25 3.0369 no 3_666
H22 H27 2.6050 no 3_666
H22 H42 2.7318 no 4_554
H23 C2 3.5897 no 4_454
H23 C5 3.1661 no 4_454
H23 C6 3.2484 no 4_454
H23 C11 3.3892 no 4_554
H23 C12 3.5165 no 4_554
H23 C29 3.2537 no 4_554
H23 H1 3.0776 no 4_454
H23 H7 2.5378 no 4_454
H23 H8 2.6631 no 4_454
H23 H9 3.4934 no 4_454
H23 H16 3.1480 no 4_554
H23 H17 3.3848 no 4_554
H23 H18 3.2379 no 3_566
H23 H41 3.1392 no 4_554
H23 H42 2.5258 no 4_554
H24 C12 3.1677 no 4_554
H24 H1 2.7303 no 4_454
H24 H4 3.5865 no 4_454
H24 H8 2.9782 no 4_454
H24 H17 2.7559 no 4_554
H24 H31 2.9446 no 4_454
H25 C27 3.5321 no 2_556
H25 H22 3.0369 no 3_666
H25 H27 3.3758 no 3_666
H25 H34 3.0277 no 2_556
H25 H35 3.1644 no 2_556
H25 H42 3.3580 no 2_556
H26 H10 2.8178 no 3_666
H26 H11 3.5784 no 3_666
H26 H19 2.9999 no 3_566
H26 H20 3.0793 no 3_566
H26 H21 3.5520 no 3_566
H26 H34 3.4253 no 2_556
H26 H35 3.0747 no 2_556
H27 C3 3.5515 no 3_666
H27 C18 3.4951 no 3_666
H27 C19 3.2006 no 3_666
H27 C23 3.1159 no 3_666
H27 H3 2.9084 no 3_666
H27 H10 2.9864 no 3_666
H27 H11 3.5374 no 3_666
H27 H19 3.5395 no 3_566
H27 H22 2.6050 no 3_666
H27 H25 3.3758 no 3_666
H27 H27 2.3124 no 3_666
H29 C25 3.4631 no 4_454
H29 H12 3.5581 no 1_455
H29 H31 3.0683 no 4_454
H29 H32 3.2910 no 4_454
H29 H33 3.4712 no 4_454
H29 H37 3.4367 no 3_556
H29 H39 3.4910 no 3_556
H29 H40 3.0407 no 3_556
H29 H41 3.5677 no 3_556
H30 C8 3.4337 no 1_455
H30 H9 3.1064 no 1_455
H30 H12 2.4998 no 1_455
H30 H32 3.4685 no 4_454
H31 C21 3.5223 no 4_555
H31 H24 2.9446 no 4_555
H31 H29 3.0683 no 4_555
H31 H40 3.0969 no 2_556
H32 H11 3.4997 no 4_455
H32 H12 3.1497 no 4_455
H32 H29 3.2910 no 4_555
H32 H30 3.4685 no 4_555
H32 H34 3.2787 no 2_556
H32 H37 2.9317 no 2_556
H32 H40 3.2676 no 2_556
H33 C26 3.3327 no 2_556
H33 C27 3.1334 no 2_556
H33 C28 3.5326 no 2_556
H33 C29 2.9558 no 2_556
H33 H29 3.4712 no 4_555
H33 H34 2.3204 no 2_556
H33 H37 2.8791 no 2_556
H33 H40 2.1364 no 2_556
H33 H42 3.2769 no 2_556
H34 N2 3.0810 no 2_546
H34 C11 3.5048 no 2_546
H34 C14 3.5444 no 2_546
H34 C15 3.1045 no 2_546
H34 C25 3.1125 no 2_546
H34 H21 3.4043 no 2_546
H34 H25 3.0277 no 2_546
H34 H26 3.4253 no 2_546
H34 H32 3.2787 no 2_546
H34 H33 2.3204 no 2_546
H35 C23 3.5239 no 2_546
H35 H25 3.1644 no 2_546
H35 H26 3.0747 no 2_546
H36 C14 3.5309 no 2_546
H37 C9 3.3992 no 3_656
H37 C10 3.5518 no 3_656
H37 C25 3.3467 no 2_546
H37 H12 3.2901 no 3_656
H37 H13 2.7151 no 3_656
H37 H14 2.9944 no 3_656
H37 H29 3.4367 no 3_556
H37 H32 2.9317 no 2_546
H37 H33 2.8791 no 2_546
H38 C10 3.4892 no 3_656
H38 H13 3.0181 no 3_656
H38 H14 3.0698 no 3_656
H38 H15 3.2807 no 3_656
H39 H14 2.9073 no 3_656
H39 H29 3.4910 no 3_556
H39 H39 3.5260 no 3_556
H40 C25 2.9484 no 2_546
H40 H7 3.4876 no 1_455
H40 H18 3.5903 no 2_446
H40 H29 3.0407 no 3_556
H40 H31 3.0969 no 2_546
H40 H32 3.2676 no 2_546
H40 H33 2.1364 no 2_546
H41 C5 2.9777 no 1_455
H41 C6 3.2594 no 1_455
H41 C10 3.3544 no 1_455
H41 H7 2.2831 no 1_455
H41 H8 3.5200 no 1_455
H41 H9 2.7782 no 1_455
H41 H14 2.8853 no 1_455
H41 H18 3.4069 no 2_446
H41 H23 3.1392 no 4_455
H41 H29 3.5677 no 3_556
H42 C19 3.2857 no 4_455
H42 C20 3.1826 no 4_455
H42 H7 3.0527 no 1_455
H42 H18 3.5358 no 2_446
H42 H22 2.7318 no 4_455
H42 H23 2.5258 no 4_455
H42 H25 3.3580 no 2_546
H42 H33 3.2769 no 2_546

loop_
_geom_torsion_atom_site_label_1
_geom_torsion_atom_site_label_2
_geom_torsion_atom_site_label_3
_geom_torsion_atom_site_label_4
_geom_torsion
_geom_torsion_publ_flag
N1 V1 O1 C26 9.65(18) no
O1 V1 N2 C11 52.23(12) no
O1 V1 N2 C15 -127.31(11) no
N2 V1 O1 C26 -167.78(16) no
O1 V1 N3 C16 62.68(15) no
O1 V1 N3 C17 -107.90(14) no
N3 V1 O1 C26 125.63(15) no
C25 V1 O1 C26 -86.69(17) no
N1 V1 N3 C16 -176.43(12) no
N1 V1 N3 C17 12.99(14) no
N2 V1 N3 C16 -7.60(11) no
N2 V1 N3 C17 -178.17(14) no
N3 V1 N2 C11 -178.13(14) no
N3 V1 N2 C15 2.33(10) no
C25 V1 N2 C11 -56.38(13) no
C25 V1 N2 C15 124.08(12) no
C25 V1 N3 C16 -81.85(15) no
C25 V1 N3 C17 107.58(14) no
V1 O1 C26 C27 66.6(3) no
V1 O1 C26 C28 -54.6(3) no
V1 O1 C26 C29 -174.92(13) no
V1 N2 C11 C12 179.08(11) no
V1 N2 C15 C14 -178.16(11) no
V1 N2 C15 C16 2.75(19) no
C11 N2 C15 C14 2.3(3) no
C11 N2 C15 C16 -176.83(15) no
C15 N2 C11 C12 -1.4(3) no
V1 N3 C16 C15 11.2(2) no
V1 N3 C17 C18 -105.01(18) no
V1 N3 C17 C22 76.1(2) no
C16 N3 C17 C18 83.4(2) no
C16 N3 C17 C22 -95.5(2) no
C17 N3 C16 C15 -177.04(14) no
N1 C1 C2 C5 -179.56(14) no
N1 C1 C3 C7 179.77(14) no
N1 C1 C4 C9 -179.46(15) no
C2 C1 C3 C7 59.9(2) no
C3 C1 C2 C5 -59.3(2) no
C2 C1 C4 C9 -58.9(3) no
C4 C1 C2 C5 59.1(2) no
C3 C1 C4 C9 59.4(2) no
C4 C1 C3 C7 -58.8(2) no
C1 C2 C5 C6 59.77(19) no
C1 C2 C5 C10 -60.36(19) no
C1 C3 C7 C6 -60.3(2) no
C1 C3 C7 C8 59.6(2) no
C1 C4 C9 C8 -60.6(3) no
C1 C4 C9 C10 59.3(3) no
C2 C5 C6 C7 -59.4(2) no
C2 C5 C10 C9 60.5(2) no
C6 C5 C10 C9 -60.5(2) no
C10 C5 C6 C7 61.1(2) no
C5 C6 C7 C3 59.4(3) no
C5 C6 C7 C8 -60.6(2) no
C3 C7 C8 C9 -60.5(3) no
C6 C7 C8 C9 59.7(3) no
C7 C8 C9 C4 60.4(3) no
C7 C8 C9 C10 -59.4(3) no
C4 C9 C10 C5 -59.6(3) no
C8 C9 C10 C5 59.9(3) no
N2 C11 C12 C13 -0.1(3) no
C11 C12 C13 C14 0.7(3) no
C12 C13 C14 C15 0.1(3) no
C13 C14 C15 N2 -1.7(3) no
C13 C14 C15 C16 177.34(17) no
N2 C15 C16 N3 -8.0(3) no
C14 C15 C16 N3 172.92(17) no
N3 C17 C18 C19 177.72(15) no
N3 C17 C18 C23 -1.3(3) no
N3 C17 C22 C21 -178.86(15) no
N3 C17 C22 C24 -0.7(3) no
C18 C17 C22 C21 2.3(3) no
C18 C17 C22 C24 -179.55(16) no
C22 C17 C18 C19 -3.4(3) no
C22 C17 C18 C23 177.55(16) no
C17 C18 C19 C20 2.0(3) no
C23 C18 C19 C20 -178.93(17) no
C18 C19 C20 C21 0.5(3) no
C19 C20 C21 C22 -1.7(4) no
C20 C21 C22 C17 0.3(3) no
C20 C21 C22 C24 -177.91(18) no
